data_7239142
loop_
_publ_author_name
'Zhang, Zhenhua'
'Chang, Lina'
'Wang, Shaozhong'
'Wang, Huaqin'
'Yao, Zhu-Jun'

_publ_section_title
;
 Synthesis of 2-vinyl-2H-benzotriazoles via NIS-promoted
 regio/stereoselective addition of 1H-benzotriazole to alkynes
;
_journal_issue 40
_journal_name_full 'RSC Advances'
_journal_page_first 18446
_journal_paper_doi 10.1039/c3ra43075h
_journal_volume 3
_journal_year 2013
_chemical_formula_sum 'C15 H12 I N3 O'
_chemical_formula_weight 377.18
_space_group_IT_number 14
_space_group_name_Hall '-P 2ybc'
_space_group_name_H-M_alt 'P 1 21/c 1'
_symmetry_cell_setting monoclinic
_symmetry_space_group_name_H-M 'P 1 21/c 1'
_atom_sites_solution_hydrogens geom
_atom_sites_solution_primary direct
_atom_sites_solution_secondary difmap
_audit_creation_method SHELXL-97
_cell_angle_alpha 90.00
_cell_angle_beta 90.95(3)
_cell_angle_gamma 90.00
_cell_formula_units_Z 4
_cell_length_a 15.870(3)
_cell_length_b 15.196(3)
_cell_length_c 6.0290(12)
_cell_measurement_reflns_used 25
_cell_measurement_temperature 293(2)
_cell_measurement_theta_max 12
_cell_measurement_theta_min 9
_cell_volume 1453.8(5)
_computing_cell_refinement 'CAD4 EXPRESS'
_computing_data_collection 'CAD4 EXPRESS(Enraf-Nonius,1994)'
_computing_data_reduction 'XCAD4(Harms & Wocadlo,1995)'
_computing_structure_refinement 'SHELXL-97 (Sheldrick, 1997)'
_computing_structure_solution 'SHELXS-97 (Sheldrick, 1990)'
_diffrn_ambient_temperature 293(2)
_diffrn_measured_fraction_theta_full 0.998
_diffrn_measured_fraction_theta_max 0.998
_diffrn_measurement_device_type 'Nonius CAD4'
_diffrn_measurement_method \w/2\q
_diffrn_radiation_monochromator graphite
_diffrn_radiation_source 'fine-focus sealed tube'
_diffrn_radiation_type MoK\a
_diffrn_radiation_wavelength 0.71073
_diffrn_reflns_av_R_equivalents 0.0426
_diffrn_reflns_av_sigmaI/netI 0.0511
_diffrn_reflns_limit_h_max 19
_diffrn_reflns_limit_h_min 0
_diffrn_reflns_limit_k_max 18
_diffrn_reflns_limit_k_min 0
_diffrn_reflns_limit_l_max 7
_diffrn_reflns_limit_l_min -7
_diffrn_reflns_number 2779
_diffrn_reflns_theta_full 25.40
_diffrn_reflns_theta_max 25.40
_diffrn_reflns_theta_min 1.28
_diffrn_standards_decay_% 1
_diffrn_standards_interval_count 200
_diffrn_standards_interval_time 2h
_diffrn_standards_number 3
_exptl_absorpt_coefficient_mu 2.202
_exptl_absorpt_correction_T_max 0.8099
_exptl_absorpt_correction_T_min 0.5580
_exptl_absorpt_correction_type psi-scan
_exptl_crystal_density_diffrn 1.723
_exptl_crystal_density_method 'not measured'
_exptl_crystal_F_000 736
_exptl_crystal_size_max 0.30
_exptl_crystal_size_mid 0.10
_exptl_crystal_size_min 0.10
_refine_diff_density_max 2.437
_refine_diff_density_min -0.669
_refine_diff_density_rms 0.134
_refine_ls_extinction_method none
_refine_ls_goodness_of_fit_ref 1.004
_refine_ls_hydrogen_treatment constr
_refine_ls_matrix_type full
_refine_ls_number_parameters 181
_refine_ls_number_reflns 2683
_refine_ls_number_restraints 0
_refine_ls_restrained_S_all 1.004
_refine_ls_R_factor_all 0.0941
_refine_ls_R_factor_gt 0.0628
_refine_ls_shift/su_max 0.000
_refine_ls_shift/su_mean 0.000
_refine_ls_structure_factor_coef Fsqd
_refine_ls_weighting_details 'calc w=1/[\s^2^(Fo^2^)+(0.1000P)^2^+1.9000P] where P=(Fo^2^+2Fc^2^)/3'
_refine_ls_weighting_scheme calc
_refine_ls_wR_factor_gt 0.1537
_refine_ls_wR_factor_ref 0.1704
_reflns_number_gt 1859
_reflns_number_total 2683
_reflns_threshold_expression >2sigma(I)
_cod_data_source_file c3ra43075h.txt
_cod_data_source_block b
_cod_depositor_comments
;
The following automatic conversions were performed:

data item '_symmetry_cell_setting' value 'Monoclinic' was changed to
'monoclinic' in accordance with the
/home/saulius/struct/COD-crude-data/automatic-downloads/DataCite-retrospective/RSC/depositions/lib/dictionaries/cif_core.dic
dictionary named 'cif_core.dic' version 2.4.2 last updated on
2011-04-26.

Automatic conversion script
Id: cif_fix_values 6909 2019-04-08 15:41:33Z antanas 
;
_cod_original_sg_symbol_H-M P21/C
_cod_database_code 7239142

loop_
_symmetry_equiv_pos_as_xyz
'x, y, z'
'-x, y+1/2, -z+1/2'
'-x, -y, -z'
'x, -y-1/2, z-1/2'

loop_
_atom_site_label
_atom_site_type_symbol
_atom_site_fract_x
_atom_site_fract_y
_atom_site_fract_z
_atom_site_U_iso_or_equiv
_atom_site_adp_type
_atom_site_occupancy
_atom_site_symmetry_multiplicity
_atom_site_calc_flag
_atom_site_refinement_flags
I I 0.35309(4) 0.82744(4) 0.23488(9) 0.0559(3) Uani 1 1 d .
O O -0.0436(4) 0.8356(4) 0.5119(12) 0.0729(19) Uani 1 1 d .
C1 C 0.3793(6) 1.0777(6) 1.0241(14) 0.056(2) Uani 1 1 d .
N1 N 0.2502(4) 1.0375(4) 0.9054(11) 0.0505(17) Uani 1 1 d .
N2 N 0.3113(4) 1.0030(4) 0.7857(10) 0.0436(15) Uani 1 1 d .
C2 C 0.4382(7) 1.1202(6) 1.1635(16) 0.065(3) Uani 1 1 d .
H2A H 0.4956 1.1159 1.1375 0.078 Uiso 1 1 calc R
C3 C 0.4095(8) 1.1674(6) 1.3361(17) 0.070(3) Uani 1 1 d .
H3A H 0.4474 1.1965 1.4299 0.084 Uiso 1 1 calc R
N3 N 0.3883(5) 1.0233(5) 0.8469(12) 0.0540(18) Uani 1 1 d .
C4 C 0.3226(9) 1.1730(6) 1.3747(16) 0.080(4) Uani 1 1 d .
H4A H 0.3057 1.2031 1.5006 0.096 Uiso 1 1 calc R
C5 C 0.2608(7) 1.1374(6) 1.2412(16) 0.061(2) Uani 1 1 d .
H5A H 0.2036 1.1455 1.2656 0.074 Uiso 1 1 calc R
C6 C 0.2926(6) 1.0860(5) 1.0588(13) 0.054(2) Uani 1 1 d .
C7 C 0.2924(6) 0.9437(5) 0.6083(13) 0.052(2) Uani 1 1 d .
C8 C 0.2064(6) 0.9143(5) 0.5842(13) 0.050(2) Uani 1 1 d .
C9 C 0.1629(6) 0.8688(6) 0.7471(13) 0.055(2) Uani 1 1 d .
H9A H 0.1909 0.8553 0.8794 0.066 Uiso 1 1 calc R
C10 C 0.0818(7) 0.8434(6) 0.7209(14) 0.059(2) Uani 1 1 d .
H10A H 0.0551 0.8125 0.8328 0.070 Uiso 1 1 calc R
C11 C 0.0383(6) 0.8641(6) 0.5244(14) 0.054(2) Uani 1 1 d .
C12 C 0.0801(6) 0.9087(6) 0.3617(14) 0.055(2) Uani 1 1 d .
H12A H 0.0520 0.9225 0.2297 0.066 Uiso 1 1 calc R
C13 C 0.1607(7) 0.9327(6) 0.3905(14) 0.062(3) Uani 1 1 d .
H13A H 0.1873 0.9629 0.2769 0.075 Uiso 1 1 calc R
C14 C -0.0922(6) 0.8534(7) 0.3172(16) 0.067(3) Uani 1 1 d .
H14A H -0.1477 0.8294 0.3328 0.100 Uiso 1 1 calc R
H14B H -0.0657 0.8270 0.1917 0.100 Uiso 1 1 calc R
H14C H -0.0960 0.9159 0.2955 0.100 Uiso 1 1 calc R
C15 C 0.3604(6) 0.9205(5) 0.4843(13) 0.050(2) Uani 1 1 d .
H15A H 0.4118 0.9478 0.5134 0.060 Uiso 1 1 calc R

loop_
_atom_site_aniso_label
_atom_site_aniso_U_11
_atom_site_aniso_U_22
_atom_site_aniso_U_33
_atom_site_aniso_U_23
_atom_site_aniso_U_13
_atom_site_aniso_U_12
I 0.0710(4) 0.0504(4) 0.0463(4) -0.0066(3) 0.0013(3) 0.0062(3)
O 0.073(5) 0.068(5) 0.078(5) 0.003(4) 0.000(4) -0.005(4)
C1 0.079(6) 0.043(5) 0.047(5) 0.001(4) 0.011(4) 0.001(5)
N1 0.053(4) 0.046(4) 0.053(4) 0.004(3) 0.011(3) 0.006(3)
N2 0.050(4) 0.041(4) 0.040(3) -0.003(3) -0.004(3) 0.006(3)
C2 0.080(7) 0.059(6) 0.055(5) -0.009(5) -0.003(5) -0.003(5)
C3 0.100(8) 0.051(6) 0.060(6) -0.007(5) -0.001(6) -0.028(6)
N3 0.066(5) 0.045(4) 0.051(4) 0.001(3) 0.001(4) -0.002(4)
C4 0.147(11) 0.047(6) 0.047(5) -0.009(4) 0.018(6) -0.034(7)
C5 0.075(6) 0.042(5) 0.068(6) -0.008(5) 0.010(5) -0.002(5)
C6 0.085(7) 0.033(4) 0.043(5) 0.007(4) 0.010(4) -0.004(4)
C7 0.075(6) 0.042(5) 0.038(4) 0.004(4) 0.005(4) 0.011(4)
C8 0.078(6) 0.037(4) 0.035(4) 0.000(3) 0.007(4) -0.004(4)
C9 0.073(7) 0.054(5) 0.038(4) 0.001(4) 0.001(4) -0.005(5)
C10 0.087(7) 0.054(6) 0.035(4) 0.004(4) -0.003(4) -0.009(5)
C11 0.070(6) 0.043(5) 0.048(5) 0.000(4) 0.002(4) 0.007(5)
C12 0.069(6) 0.048(5) 0.048(5) 0.005(4) 0.003(4) -0.001(5)
C13 0.100(8) 0.045(5) 0.042(5) 0.004(4) 0.008(5) -0.004(5)
C14 0.056(5) 0.077(7) 0.066(6) -0.008(5) -0.008(5) 0.003(5)
C15 0.063(5) 0.048(5) 0.039(4) 0.001(4) 0.004(4) -0.001(4)

loop_
_atom_type_symbol
_atom_type_description
_atom_type_scat_dispersion_real
_atom_type_scat_dispersion_imag
_atom_type_scat_source
C C 0.0033 0.0016 'International Tables Vol C Tables 4.2.6.8 and 6.1.1.4'
H H 0.0000 0.0000 'International Tables Vol C Tables 4.2.6.8 and 6.1.1.4'
N N 0.0061 0.0033 'International Tables Vol C Tables 4.2.6.8 and 6.1.1.4'
O O 0.0106 0.0060 'International Tables Vol C Tables 4.2.6.8 and 6.1.1.4'
I I -0.4742 1.8119 'International Tables Vol C Tables 4.2.6.8 and 6.1.1.4'

loop_
_geom_angle_atom_site_label_1
_geom_angle_atom_site_label_2
_geom_angle_atom_site_label_3
_geom_angle
C11 O C14 119.1(8)
N3 C1 C6 106.7(8)
N3 C1 C2 132.3(9)
C6 C1 C2 121.0(8)
N2 N1 C6 103.1(7)
N3 N2 N1 116.2(6)
N3 N2 C7 123.0(7)
N1 N2 C7 120.8(7)
C3 C2 C1 118.5(10)
C3 C2 H2A 120.8
C1 C2 H2A 120.8
C2 C3 C4 120.2(10)
C2 C3 H3A 119.9
C4 C3 H3A 119.9
N2 N3 C1 104.8(7)
C5 C4 C3 125.0(10)
C5 C4 H4A 117.5
C3 C4 H4A 117.5
C4 C5 C6 113.9(10)
C4 C5 H5A 123.1
C6 C5 H5A 123.1
N1 C6 C1 109.2(7)
N1 C6 C5 129.6(9)
C1 C6 C5 121.2(9)
C15 C7 N2 114.5(8)
C15 C7 C8 128.3(8)
N2 C7 C8 117.2(7)
C13 C8 C9 115.8(9)
C13 C8 C7 120.0(8)
C9 C8 C7 124.2(8)
C10 C9 C8 122.8(9)
C10 C9 H9A 118.6
C8 C9 H9A 118.6
C9 C10 C11 119.5(9)
C9 C10 H10A 120.3
C11 C10 H10A 120.3
O C11 C12 125.8(9)
O C11 C10 115.5(8)
C12 C11 C10 118.7(9)
C13 C12 C11 120.9(9)
C13 C12 H12A 119.5
C11 C12 H12A 119.5
C12 C13 C8 122.4(9)
C12 C13 H13A 118.8
C8 C13 H13A 118.8
O C14 H14A 109.5
O C14 H14B 109.5
H14A C14 H14B 109.5
O C14 H14C 109.5
H14A C14 H14C 109.5
H14B C14 H14C 109.5
C7 C15 I 122.6(7)
C7 C15 H15A 118.7
I C15 H15A 118.7

loop_
_geom_bond_atom_site_label_1
_geom_bond_atom_site_label_2
_geom_bond_distance
I C15 2.066(8)
O C11 1.371(11)
O C14 1.419(11)
C1 N3 1.360(11)
C1 C6 1.401(13)
C1 C2 1.403(13)
N1 N2 1.326(9)
N1 C6 1.353(11)
N2 N3 1.307(10)
N2 C7 1.427(10)
C2 C3 1.350(14)
C2 H2A 0.9300
C3 C4 1.406(17)
C3 H3A 0.9300
C4 C5 1.369(15)
C4 H4A 0.9300
C5 C6 1.446(12)
C5 H5A 0.9300
C7 C15 1.368(11)
C7 C8 1.442(12)
C8 C13 1.392(12)
C8 C9 1.393(11)
C9 C10 1.350(13)
C9 H9A 0.9300
C10 C11 1.397(12)
C10 H10A 0.9300
C11 C12 1.372(12)
C12 C13 1.340(13)
C12 H12A 0.9300
C13 H13A 0.9300
C14 H14A 0.9600
C14 H14B 0.9600
C14 H14C 0.9600
C15 H15A 0.9300

loop_
_geom_torsion_atom_site_label_1
_geom_torsion_atom_site_label_2
_geom_torsion_atom_site_label_3
_geom_torsion_atom_site_label_4
_geom_torsion
C6 N1 N2 N3 0.7(9)
C6 N1 N2 C7 177.5(7)
N3 C1 C2 C3 -176.6(9)
C6 C1 C2 C3 1.8(14)
C1 C2 C3 C4 0.5(15)
N1 N2 N3 C1 -0.7(9)
C7 N2 N3 C1 -177.5(7)
C6 C1 N3 N2 0.4(9)
C2 C1 N3 N2 179.0(9)
C2 C3 C4 C5 -3.9(16)
C3 C4 C5 C6 4.5(14)
N2 N1 C6 C1 -0.4(8)
N2 N1 C6 C5 -177.9(8)
N3 C1 C6 N1 0.0(9)
C2 C1 C6 N1 -178.8(8)
N3 C1 C6 C5 177.8(7)
C2 C1 C6 C5 -1.0(13)
C4 C5 C6 N1 175.3(8)
C4 C5 C6 C1 -2.0(12)
N3 N2 C7 C15 -10.0(11)
N1 N2 C7 C15 173.4(7)
N3 N2 C7 C8 168.7(7)
N1 N2 C7 C8 -7.9(10)
C15 C7 C8 C13 -62.6(12)
N2 C7 C8 C13 118.9(8)
C15 C7 C8 C9 118.9(10)
N2 C7 C8 C9 -59.6(11)
C13 C8 C9 C10 0.3(13)
C7 C8 C9 C10 178.8(8)
C8 C9 C10 C11 -0.8(14)
C14 O C11 C12 -0.7(13)
C14 O C11 C10 -179.6(8)
C9 C10 C11 O 179.9(8)
C9 C10 C11 C12 0.9(13)
O C11 C12 C13 -179.3(8)
C10 C11 C12 C13 -0.4(13)
C11 C12 C13 C8 -0.1(14)
C9 C8 C13 C12 0.2(13)
C7 C8 C13 C12 -178.4(8)
N2 C7 C15 I 174.6(5)
C8 C7 C15 I -4.0(12)
